data_4061999
_journal_name_full Organometallics
_journal_year 2003
_chemical_formula_moiety Me3Ga
_chemical_formula_sum 'C3 H9 Ga'
_chemical_formula_weight 114.82
_space_group_IT_number 15
_symmetry_cell_setting monoclinic
_symmetry_space_group_name_Hall '-C 2yc'
_symmetry_space_group_name_H-M 'C 1 2/c 1'
_cell_angle_alpha 90.00
_cell_angle_beta 91.361(2)
_cell_angle_gamma 90.00
_cell_formula_units_Z 16
_cell_length_a 18.409(3)
_cell_length_b 6.2652(9)
_cell_length_c 18.268(3)
_cell_measurement_temperature 120(2)
_cell_volume 2106.4(5)
_diffrn_ambient_temperature 120(2)
_exptl_crystal_density_diffrn 1.448
_cod_depositor_comments
;
The following automatic conversions were performed:
'_symmetry_cell_setting' value 'Monoclinic' changed to 'monoclinic'
according to '/home/saulius/struct/CIF-dictionaries/cif_core.dic'
dictionary named 'cif_core.dic' version 2.4.1 from 2010-06-29.

Automatic conversion script
Id: cif_fix_enum 1527 2010-12-29 10:47:43Z saulius 
;
_cod_original_sg_symbol_H-M 'C 2/c'
_cod_database_code 4061999

loop_
_symmetry_equiv_pos_as_xyz
'x, y, z'
'-x, y, -z+1/2'
'x+1/2, y+1/2, z'
'-x+1/2, y+1/2, -z+1/2'
'-x, -y, -z'
'x, -y, z-1/2'
'-x+1/2, -y+1/2, -z'
'x+1/2, -y+1/2, z-1/2'

loop_
_atom_site_label
_atom_site_type_symbol
_atom_site_fract_x
_atom_site_fract_y
_atom_site_fract_z
_atom_site_U_iso_or_equiv
_atom_site_adp_type
_atom_site_occupancy
_atom_site_symmetry_multiplicity
_atom_site_calc_flag
_atom_site_refinement_flags
_atom_site_disorder_assembly
_atom_site_disorder_group
Ga1 Ga 0.10949(2) 0.13438(6) 0.107567(18) 0.03085(13) Uani 1 1 d . . .
Ga2 Ga 0.13661(2) -0.52481(6) 0.36179(2) 0.03246(13) Uani 1 1 d . . .
C1 C 0.0653(2) -0.1494(5) 0.1033(2) 0.0445(9) Uani 1 1 d . . .
H1A H 0.0392 -0.1762 0.1485 0.067 Uiso 1 1 calc R . .
H1B H 0.1034 -0.2573 0.0978 0.067 Uiso 1 1 calc R . .
H1C H 0.0312 -0.1570 0.0613 0.067 Uiso 1 1 calc R . .
C2 C 0.1399(2) 0.2668(6) 0.20042(18) 0.0395(8) Uani 1 1 d . . .
H2A H 0.1491 0.1555 0.2372 0.059 Uiso 0.50 1 calc PR A 1
H2B H 0.1015 0.3620 0.2171 0.059 Uiso 0.50 1 calc PR A 1
H2C H 0.1845 0.3492 0.1934 0.059 Uiso 0.50 1 calc PR A 1
H2D H 0.1410 0.4223 0.1946 0.059 Uiso 0.50 1 calc PR A 2
H2E H 0.1885 0.2157 0.2147 0.059 Uiso 0.50 1 calc PR A 2
H2F H 0.1055 0.2287 0.2384 0.059 Uiso 0.50 1 calc PR A 2
C3 C 0.1327(2) 0.2821(6) 0.01599(18) 0.0417(9) Uani 1 1 d . . .
H3A H 0.1108 0.2049 -0.0256 0.063 Uiso 0.50 1 calc PR B 1
H3B H 0.1856 0.2872 0.0108 0.063 Uiso 0.50 1 calc PR B 1
H3C H 0.1134 0.4278 0.0172 0.063 Uiso 0.50 1 calc PR B 1
H3D H 0.1624 0.4083 0.0272 0.063 Uiso 0.50 1 calc PR B 2
H3E H 0.0876 0.3261 -0.0092 0.063 Uiso 0.50 1 calc PR B 2
H3F H 0.1598 0.1854 -0.0156 0.063 Uiso 0.50 1 calc PR B 2
C4 C 0.1364(2) -0.2453(6) 0.3132(2) 0.0474(10) Uani 1 1 d . . .
H4A H 0.0904 -0.1720 0.3223 0.071 Uiso 0.50 1 calc PR C 1
H4B H 0.1417 -0.2650 0.2604 0.071 Uiso 0.50 1 calc PR C 1
H4C H 0.1769 -0.1592 0.3326 0.071 Uiso 0.50 1 calc PR C 1
H4D H 0.1823 -0.2255 0.2879 0.071 Uiso 0.50 1 calc PR C 2
H4E H 0.1310 -0.1325 0.3498 0.071 Uiso 0.50 1 calc PR C 2
H4F H 0.0958 -0.2383 0.2776 0.071 Uiso 0.50 1 calc PR C 2
C5 C 0.04448(18) -0.6707(6) 0.3822(2) 0.0383(8) Uani 1 1 d . . .
H5A H 0.0051 -0.6059 0.3528 0.058 Uiso 0.50 1 calc PR D 1
H5B H 0.0339 -0.6565 0.4343 0.058 Uiso 0.50 1 calc PR D 1
H5C H 0.0486 -0.8222 0.3697 0.058 Uiso 0.50 1 calc PR D 1
H5D H 0.0533 -0.7838 0.4184 0.058 Uiso 0.50 1 calc PR D 2
H5E H 0.0245 -0.7331 0.3369 0.058 Uiso 0.50 1 calc PR D 2
H5F H 0.0098 -0.5675 0.4016 0.058 Uiso 0.50 1 calc PR D 2
C6 C 0.22860(19) -0.6622(7) 0.3896(2) 0.0482(9) Uani 1 1 d . . .
H6A H 0.2194 -0.8096 0.4048 0.072 Uiso 1 1 calc R . .
H6B H 0.2517 -0.5837 0.4302 0.072 Uiso 1 1 calc R . .
H6C H 0.2608 -0.6623 0.3476 0.072 Uiso 1 1 calc R . .

loop_
_atom_site_aniso_label
_atom_site_aniso_U_11
_atom_site_aniso_U_22
_atom_site_aniso_U_33
_atom_site_aniso_U_23
_atom_site_aniso_U_13
_atom_site_aniso_U_12
Ga1 0.0371(2) 0.0294(2) 0.0262(2) -0.00001(14) 0.00277(15) -0.00235(15)
Ga2 0.0313(2) 0.0292(2) 0.0371(2) 0.00188(15) 0.00469(16) -0.00280(15)
C1 0.047(2) 0.0320(19) 0.055(2) -0.0025(17) -0.0008(18) -0.0052(16)
C2 0.048(2) 0.041(2) 0.0298(18) -0.0055(15) -0.0015(16) -0.0027(17)
C3 0.046(2) 0.048(2) 0.0312(19) 0.0052(15) 0.0087(16) -0.0001(17)
C4 0.064(3) 0.036(2) 0.042(2) 0.0052(16) 0.0152(19) -0.0008(19)
C5 0.0326(19) 0.0373(19) 0.045(2) -0.0062(16) 0.0087(15) -0.0074(15)
C6 0.035(2) 0.058(2) 0.051(2) -0.0070(19) -0.0061(18) 0.0052(18)

loop_
_geom_bond_atom_site_label_1
_geom_bond_atom_site_label_2
_geom_bond_distance
_geom_bond_site_symmetry_2
_geom_bond_publ_flag
Ga1 C1 1.956(3) . ?
Ga1 C2 1.958(3) . ?
Ga1 C3 1.968(3) . ?
Ga2 C6 1.956(3) . ?
Ga2 C4 1.964(3) . ?
Ga2 C5 1.970(3) . ?
